data_1565285
loop_
_publ_author_name
'Ershova, Irina V.'
'Bogomyakov, Artem S.'
'Kubrin, Stanislav P.'
'Fukin, Georgy K.'
'Piskunov, Alexandr V.'

_publ_section_title
;
 Electron-donating substituent influence on the spin-crossover phenomenon
 in iron(III) bis-o-iminobenzosemiquinonates
;
_journal_name_full 'Inorganica Chimica Acta'
_journal_page_first 119402
_journal_paper_doi 10.1016/j.ica.2019.119402
_journal_volume 503
_journal_year 2020
_chemical_formula_sum 'C44 H58 Cl Fe N2 O2'
_chemical_formula_weight 738.22
_space_group_crystal_system triclinic
_space_group_IT_number 2
_space_group_name_Hall '-P 1'
_space_group_name_H-M_alt 'P -1'
_atom_sites_solution_hydrogens geom
_atom_sites_solution_primary dual
_atom_sites_solution_secondary difmap
_cell_angle_alpha 72.8758(14)
_cell_angle_beta 70.9283(14)
_cell_angle_gamma 88.9574(15)
_cell_formula_units_Z 2
_cell_length_a 12.5933(4)
_cell_length_b 13.4143(4)
_cell_length_c 14.0068(4)
_cell_measurement_reflns_used 9966
_cell_measurement_temperature 240(2)
_cell_measurement_theta_max 30.29
_cell_measurement_theta_min 2.24
_cell_volume 2129.17(11)
_computing_cell_refinement SAINT
_computing_data_collection APEX3
_computing_data_reduction SAINT
_computing_molecular_graphics SHELXTL
_computing_publication_material SHELXTL
_computing_structure_refinement 'SHELXL-2014/7 (Sheldrick, 2014)'
_computing_structure_solution SHELXT-2014/4
_diffrn_ambient_temperature 240(2)
_diffrn_measured_fraction_theta_full 0.995
_diffrn_measured_fraction_theta_max 0.995
_diffrn_measurement_device_type 'Bruker D8 Quest (CMOS)'
_diffrn_measurement_method '\w scans'
_diffrn_radiation_type MoK\a
_diffrn_radiation_wavelength 0.71073
_diffrn_reflns_av_R_equivalents 0.0498
_diffrn_reflns_av_unetI/netI 0.0649
_diffrn_reflns_Laue_measured_fraction_full 0.995
_diffrn_reflns_Laue_measured_fraction_max 0.995
_diffrn_reflns_limit_h_max 15
_diffrn_reflns_limit_h_min -15
_diffrn_reflns_limit_k_max 16
_diffrn_reflns_limit_k_min -16
_diffrn_reflns_limit_l_max 17
_diffrn_reflns_limit_l_min -17
_diffrn_reflns_number 20288
_diffrn_reflns_point_group_measured_fraction_full 0.995
_diffrn_reflns_point_group_measured_fraction_max 0.995
_diffrn_reflns_theta_full 25.242
_diffrn_reflns_theta_max 26.000
_diffrn_reflns_theta_min 2.240
_diffrn_source 'microfocus tube'
_exptl_absorpt_coefficient_mu 0.452
_exptl_absorpt_correction_T_max 0.9582
_exptl_absorpt_correction_T_min 0.7776
_exptl_absorpt_correction_type multi-scan
_exptl_absorpt_process_details SADABS-2016/2
_exptl_crystal_colour black
_exptl_crystal_density_diffrn 1.151
_exptl_crystal_description plate
_exptl_crystal_F_000 790
_exptl_crystal_size_max 0.310
_exptl_crystal_size_mid 0.040
_exptl_crystal_size_min 0.030
_refine_diff_density_max 0.470
_refine_diff_density_min -0.537
_refine_diff_density_rms 0.055
_refine_ls_extinction_coef .
_refine_ls_extinction_method none
_refine_ls_goodness_of_fit_ref 1.037
_refine_ls_hydrogen_treatment constr
_refine_ls_matrix_type full
_refine_ls_number_parameters 480
_refine_ls_number_reflns 8331
_refine_ls_number_restraints 18
_refine_ls_restrained_S_all 1.041
_refine_ls_R_factor_all 0.0828
_refine_ls_R_factor_gt 0.0544
_refine_ls_shift/su_max 0.000
_refine_ls_shift/su_mean 0.000
_refine_ls_structure_factor_coef Fsqd
_refine_ls_weighting_details 'w=1/[\s^2^(Fo^2^)+(0.0605P)^2^+0.6368P] where P=(Fo^2^+2Fc^2^)/3'
_refine_ls_weighting_scheme calc
_refine_ls_wR_factor_gt 0.1237
_refine_ls_wR_factor_ref 0.1320
_reflns_Friedel_coverage 0.000
_reflns_Friedel_fraction_full .
_reflns_Friedel_fraction_max .
_reflns_number_gt 6125
_reflns_number_total 8331
_reflns_threshold_expression 'I > 2\s(I)'
_cod_data_source_file ICA-2020-503-119402.cif
_cod_data_source_block feisqcl_240Km
_cod_database_code 1565285
_shelx_space_group_comment
;
The symmetry employed for this shelxl refinement is uniquely defined
by the following loop, which should always be used as a source of
symmetry information in preference to the above space-group names.
They are only intended as comments.
;
_shelx_estimated_absorpt_t_min 0.873
_shelx_estimated_absorpt_t_max 0.987

loop_
_space_group_symop_operation_xyz
'x, y, z'
'-x, -y, -z'

loop_
_atom_site_label
_atom_site_type_symbol
_atom_site_fract_x
_atom_site_fract_y
_atom_site_fract_z
_atom_site_U_iso_or_equiv
_atom_site_adp_type
_atom_site_occupancy
_atom_site_site_symmetry_order
_atom_site_calc_flag
_atom_site_refinement_flags_posn
_atom_site_refinement_flags_adp
_atom_site_refinement_flags_occupancy
_atom_site_disorder_assembly
_atom_site_disorder_group
Fe1 Fe 0.33311(3) 0.74239(3) 0.30550(3) 0.02907(12) Uani 1 1 d . . . . .
Cl1 Cl 0.52058(7) 0.76311(8) 0.23263(7) 0.0575(2) Uani 1 1 d . . . . .
O1 O 0.31402(17) 0.59258(14) 0.38178(14) 0.0361(4) Uani 1 1 d . . . . .
O2 O 0.29966(17) 0.88636(14) 0.24897(14) 0.0371(5) Uani 1 1 d . . . . .
N1 N 0.27225(18) 0.74562(16) 0.45684(16) 0.0279(5) Uani 1 1 d . . . . .
N2 N 0.26207(18) 0.72421(16) 0.20182(16) 0.0294(5) Uani 1 1 d . . . . .
C1 C 0.2893(2) 0.5674(2) 0.48311(19) 0.0279(6) Uani 1 1 d . . . . .
C2 C 0.2632(2) 0.6526(2) 0.52890(19) 0.0265(5) Uani 1 1 d . . . . .
C3 C 0.2340(2) 0.6317(2) 0.6401(2) 0.0323(6) Uani 1 1 d . . . . .
H3A H 0.2140 0.6861 0.6705 0.039 Uiso 1 1 calc R U . . .
C4 C 0.2349(2) 0.5325(2) 0.7028(2) 0.0333(6) Uani 1 1 d . . . . .
C5 C 0.2621(2) 0.4512(2) 0.6547(2) 0.0329(6) Uani 1 1 d . . . . .
H5A H 0.2628 0.3835 0.6992 0.039 Uiso 1 1 calc R U . . .
C6 C 0.2873(2) 0.4636(2) 0.5489(2) 0.0274(5) Uani 1 1 d . . . . .
C7 C 0.2126(3) 0.5053(3) 0.8222(2) 0.0461(8) Uani 1 1 d . . . . .
C8 C 0.3246(3) 0.4808(4) 0.8407(3) 0.0718(12) Uani 1 1 d . . . . .
H8A H 0.3767 0.5433 0.8073 0.108 Uiso 1 1 calc R U . . .
H8B H 0.3563 0.4261 0.8103 0.108 Uiso 1 1 calc R U . . .
H8C H 0.3120 0.4574 0.9163 0.108 Uiso 1 1 calc R U . . .
C9 C 0.1290(4) 0.4074(3) 0.8840(3) 0.0730(12) Uani 1 1 d . . . . .
H9A H 0.0569 0.4216 0.8741 0.109 Uiso 1 1 calc R U . . .
H9B H 0.1192 0.3896 0.9589 0.109 Uiso 1 1 calc R U . . .
H9C H 0.1582 0.3494 0.8581 0.109 Uiso 1 1 calc R U . . .
C10 C 0.1630(4) 0.5930(3) 0.8652(3) 0.0786(13) Uani 1 1 d . . . . .
H10A H 0.2165 0.6545 0.8321 0.118 Uiso 1 1 calc R U . . .
H10B H 0.1467 0.5715 0.9413 0.118 Uiso 1 1 calc R U . . .
H10C H 0.0939 0.6095 0.8497 0.118 Uiso 1 1 calc R U . . .
C11 C 0.3170(2) 0.3743(2) 0.5006(2) 0.0320(6) Uani 1 1 d . . . . .
C12 C 0.4405(3) 0.3933(3) 0.4299(3) 0.0554(9) Uani 1 1 d . . . . .
H12A H 0.4878 0.3932 0.4724 0.083 Uiso 1 1 calc R U . . .
H12B H 0.4527 0.4605 0.3755 0.083 Uiso 1 1 calc R U . . .
H12C H 0.4596 0.3382 0.3967 0.083 Uiso 1 1 calc R U . . .
C13 C 0.2415(3) 0.3682(2) 0.4353(3) 0.0471(8) Uani 1 1 d . . . . .
H13A H 0.2551 0.4322 0.3766 0.071 Uiso 1 1 calc R U . . .
H13B H 0.1630 0.3595 0.4801 0.071 Uiso 1 1 calc R U . . .
H13C H 0.2588 0.3090 0.4081 0.071 Uiso 1 1 calc R U . . .
C14 C 0.2998(3) 0.2687(2) 0.5863(3) 0.0473(8) Uani 1 1 d . . . . .
H14A H 0.3482 0.2694 0.6277 0.071 Uiso 1 1 calc R U . . .
H14B H 0.3188 0.2136 0.5532 0.071 Uiso 1 1 calc R U . . .
H14C H 0.2217 0.2559 0.6324 0.071 Uiso 1 1 calc R U . . .
C15 C 0.2388(2) 0.8364(2) 0.49120(19) 0.0288(6) Uani 1 1 d . . . . .
C16 C 0.1250(2) 0.8510(2) 0.5293(2) 0.0380(7) Uani 1 1 d . . . . .
C17 C 0.0960(3) 0.9404(2) 0.5596(2) 0.0443(7) Uani 1 1 d . . . . .
H17A H 0.0195 0.9507 0.5879 0.053 Uiso 1 1 calc R U . . .
C18 C 0.1769(3) 1.0137(3) 0.5488(2) 0.0469(8) Uani 1 1 d . . . . .
H18A H 0.1559 1.0744 0.5682 0.056 Uiso 1 1 calc R U . . .
C19 C 0.2881(3) 0.9980(3) 0.5098(3) 0.0477(8) Uani 1 1 d . . . . .
H19A H 0.3430 1.0487 0.5027 0.057 Uiso 1 1 calc R U . . .
C20 C 0.3223(2) 0.9096(2) 0.4804(2) 0.0385(7) Uani 1 1 d . . . . .
C21 C 0.0346(3) 0.7762(3) 0.5350(3) 0.0648(11) Uani 1 1 d . . . . .
H21A H 0.0446 0.7057 0.5737 0.097 Uiso 1 1 calc R U . . .
H21B H 0.0393 0.7787 0.4638 0.097 Uiso 1 1 calc R U . . .
H21C H -0.0387 0.7956 0.5713 0.097 Uiso 1 1 calc R U . . .
C22 C 0.4446(3) 0.8935(3) 0.4389(3) 0.0680(12) Uani 1 1 d . . . . .
H22A H 0.4896 0.9533 0.4352 0.102 Uiso 1 1 calc R U . . .
H22B H 0.4627 0.8861 0.3686 0.102 Uiso 1 1 calc R U . . .
H22C H 0.4607 0.8306 0.4860 0.102 Uiso 1 1 calc R U . . .
C23 C 0.2727(2) 0.9053(2) 0.1645(2) 0.0309(6) Uani 1 1 d . . . . .
C24 C 0.2478(2) 0.8149(2) 0.1367(2) 0.0299(6) Uani 1 1 d . . . . .
C25 C 0.2136(3) 0.8282(2) 0.0473(2) 0.0389(7) Uani 1 1 d . . . . .
H25A H 0.1931 0.7694 0.0316 0.047 Uiso 1 1 calc R U . . .
C26 C 0.2105(3) 0.9262(2) -0.0155(2) 0.0399(7) Uani 1 1 d . . . . .
C27 C 0.2372(3) 1.0138(2) 0.0128(2) 0.0385(7) Uani 1 1 d . . . . .
H27A H 0.2345 1.0809 -0.0318 0.046 Uiso 1 1 calc R U . . .
C28 C 0.2665(2) 1.0078(2) 0.1001(2) 0.0320(6) Uani 1 1 d . . . . .
C29 C 0.1865(3) 0.9436(3) -0.1202(2) 0.0544(9) Uani 1 1 d D . . . .
C30 C 0.0846(13) 0.8709(18) -0.100(3) 0.075(4) Uani 0.545(6) 1 d D . P A 1
H30A H 0.0981 0.7991 -0.0688 0.113 Uiso 0.545(6) 1 calc R U P A 1
H30B H 0.0726 0.8777 -0.1664 0.113 Uiso 0.545(6) 1 calc R U P A 1
H30C H 0.0184 0.8895 -0.0515 0.113 Uiso 0.545(6) 1 calc R U P A 1
C31 C 0.2868(7) 0.9034(9) -0.1943(6) 0.088(3) Uani 0.545(6) 1 d D . P A 1
H31A H 0.2941 0.8308 -0.1594 0.133 Uiso 0.545(6) 1 calc R U P A 1
H31B H 0.3558 0.9453 -0.2098 0.133 Uiso 0.545(6) 1 calc R U P A 1
H31C H 0.2732 0.9088 -0.2598 0.133 Uiso 0.545(6) 1 calc R U P A 1
C32 C 0.1703(8) 1.0537(5) -0.1734(6) 0.0641(15) Uani 0.545(6) 1 d D U P A 1
H32A H 0.2390 1.0977 -0.1933 0.096 Uiso 0.545(6) 1 calc R U P A 1
H32B H 0.1090 1.0782 -0.1252 0.096 Uiso 0.545(6) 1 calc R U P A 1
H32C H 0.1522 1.0568 -0.2364 0.096 Uiso 0.545(6) 1 calc R U P A 1
C31' C 0.3011(8) 0.9813(12) -0.2088(7) 0.088(3) Uani 0.455(6) 1 d D . P A 2
H31D H 0.3497 0.9244 -0.2069 0.133 Uiso 0.455(6) 1 calc R U P A 2
H31E H 0.3359 1.0394 -0.1984 0.133 Uiso 0.455(6) 1 calc R U P A 2
H31F H 0.2900 1.0040 -0.2771 0.133 Uiso 0.455(6) 1 calc R U P A 2
C30' C 0.1144(18) 0.853(2) -0.119(3) 0.075(4) Uani 0.455(6) 1 d D . P A 2
H30D H 0.1595 0.7940 -0.1240 0.113 Uiso 0.455(6) 1 calc R U P A 2
H30E H 0.0870 0.8744 -0.1782 0.113 Uiso 0.455(6) 1 calc R U P A 2
H30F H 0.0509 0.8323 -0.0530 0.113 Uiso 0.455(6) 1 calc R U P A 2
C32' C 0.1102(9) 1.0392(6) -0.1374(8) 0.0641(15) Uani 0.455(6) 1 d D U P A 2
H32D H 0.0387 1.0232 -0.0795 0.096 Uiso 0.455(6) 1 calc R U P A 2
H32E H 0.0968 1.0504 -0.2040 0.096 Uiso 0.455(6) 1 calc R U P A 2
H32F H 0.1487 1.1019 -0.1390 0.096 Uiso 0.455(6) 1 calc R U P A 2
C33 C 0.2949(3) 1.1031(2) 0.1280(2) 0.0390(7) Uani 1 1 d . . . . .
C34 C 0.2146(3) 1.0991(3) 0.2389(3) 0.0604(10) Uani 1 1 d . . . . .
H34A H 0.1377 1.1015 0.2387 0.091 Uiso 1 1 calc R U . . .
H34B H 0.2345 1.1587 0.2575 0.091 Uiso 1 1 calc R U . . .
H34C H 0.2210 1.0348 0.2904 0.091 Uiso 1 1 calc R U . . .
C35 C 0.4176(3) 1.1039(3) 0.1261(3) 0.0634(10) Uani 1 1 d . . . . .
H35A H 0.4678 1.1083 0.0554 0.095 Uiso 1 1 calc R U . . .
H35B H 0.4271 1.0401 0.1765 0.095 Uiso 1 1 calc R U . . .
H35C H 0.4353 1.1639 0.1452 0.095 Uiso 1 1 calc R U . . .
C36 C 0.2816(3) 1.2048(2) 0.0504(3) 0.0556(9) Uani 1 1 d . . . . .
H36A H 0.2037 1.2070 0.0530 0.083 Uiso 1 1 calc R U . . .
H36B H 0.3299 1.2089 -0.0208 0.083 Uiso 1 1 calc R U . . .
H36C H 0.3027 1.2636 0.0695 0.083 Uiso 1 1 calc R U . . .
C37 C 0.2284(2) 0.6269(2) 0.1926(2) 0.0299(6) Uani 1 1 d . . . . .
C38 C 0.1186(2) 0.5830(2) 0.2495(2) 0.0433(7) Uani 1 1 d . . . . .
C39 C 0.0890(3) 0.4861(3) 0.2442(3) 0.0514(9) Uani 1 1 d . . . . .
H39A H 0.0148 0.4555 0.2813 0.062 Uiso 1 1 calc R U . . .
C40 C 0.1650(3) 0.4345(2) 0.1864(3) 0.0509(8) Uani 1 1 d . . . . .
H40A H 0.1433 0.3689 0.1840 0.061 Uiso 1 1 calc R U . . .
C41 C 0.2734(3) 0.4785(2) 0.1320(3) 0.0464(8) Uani 1 1 d . . . . .
H41A H 0.3258 0.4420 0.0929 0.056 Uiso 1 1 calc R U . . .
C42 C 0.3073(2) 0.5755(2) 0.1332(2) 0.0373(7) Uani 1 1 d . . . . .
C43 C 0.0359(3) 0.6375(3) 0.3163(4) 0.0841(14) Uani 1 1 d . . . . .
H43A H 0.0636 0.6465 0.3705 0.126 Uiso 1 1 calc R U . . .
H43B H -0.0361 0.5958 0.3497 0.126 Uiso 1 1 calc R U . . .
H43C H 0.0265 0.7055 0.2721 0.126 Uiso 1 1 calc R U . . .
C44 C 0.4255(3) 0.6240(3) 0.0712(3) 0.0697(12) Uani 1 1 d . . . . .
H44A H 0.4234 0.6957 0.0300 0.105 Uiso 1 1 calc R U . . .
H44B H 0.4635 0.5845 0.0238 0.105 Uiso 1 1 calc R U . . .
H44C H 0.4659 0.6232 0.1196 0.105 Uiso 1 1 calc R U . . .

loop_
_atom_site_aniso_label
_atom_site_aniso_U_11
_atom_site_aniso_U_22
_atom_site_aniso_U_33
_atom_site_aniso_U_23
_atom_site_aniso_U_13
_atom_site_aniso_U_12
Fe1 0.0400(2) 0.0247(2) 0.02244(19) -0.00443(15) -0.01280(16) 0.00158(16)
Cl1 0.0422(4) 0.0816(7) 0.0529(5) -0.0322(5) -0.0107(4) 0.0004(4)
O1 0.0561(12) 0.0270(10) 0.0249(10) -0.0065(8) -0.0145(9) 0.0043(9)
O2 0.0588(13) 0.0261(10) 0.0308(10) -0.0056(8) -0.0234(9) 0.0016(9)
N1 0.0368(12) 0.0210(11) 0.0263(11) -0.0065(9) -0.0122(9) 0.0057(9)
N2 0.0373(12) 0.0244(12) 0.0271(11) -0.0068(10) -0.0122(10) -0.0001(9)
C1 0.0312(14) 0.0279(14) 0.0265(13) -0.0084(11) -0.0122(11) 0.0033(11)
C2 0.0292(13) 0.0243(14) 0.0263(13) -0.0066(11) -0.0106(11) 0.0034(10)
C3 0.0404(15) 0.0299(15) 0.0268(14) -0.0101(12) -0.0107(12) 0.0084(12)
C4 0.0390(15) 0.0313(15) 0.0256(14) -0.0056(12) -0.0086(12) 0.0058(12)
C5 0.0399(15) 0.0241(14) 0.0305(14) -0.0021(12) -0.0121(12) 0.0042(11)
C6 0.0274(13) 0.0263(14) 0.0284(13) -0.0068(11) -0.0105(11) 0.0007(10)
C7 0.064(2) 0.0454(19) 0.0235(14) -0.0048(13) -0.0126(14) 0.0160(15)
C8 0.082(3) 0.100(3) 0.039(2) -0.021(2) -0.0305(19) 0.022(2)
C9 0.094(3) 0.066(3) 0.0307(18) 0.0044(17) -0.0017(18) 0.004(2)
C10 0.136(4) 0.066(3) 0.0299(18) -0.0194(18) -0.021(2) 0.041(3)
C11 0.0349(15) 0.0247(14) 0.0364(15) -0.0097(12) -0.0119(12) 0.0038(11)
C12 0.0453(19) 0.045(2) 0.070(2) -0.0251(18) -0.0050(17) 0.0091(15)
C13 0.065(2) 0.0388(18) 0.0518(19) -0.0208(15) -0.0316(17) 0.0056(15)
C14 0.070(2) 0.0249(16) 0.0504(19) -0.0098(14) -0.0257(17) 0.0078(14)
C15 0.0413(15) 0.0238(14) 0.0217(12) -0.0051(11) -0.0132(11) 0.0066(11)
C16 0.0413(16) 0.0333(16) 0.0333(15) -0.0055(13) -0.0091(13) 0.0038(13)
C17 0.0439(18) 0.0465(19) 0.0406(17) -0.0150(15) -0.0109(14) 0.0164(15)
C18 0.065(2) 0.0406(19) 0.0508(19) -0.0261(16) -0.0297(16) 0.0207(16)
C19 0.056(2) 0.0444(19) 0.061(2) -0.0303(17) -0.0317(17) 0.0100(15)
C20 0.0410(16) 0.0393(17) 0.0480(17) -0.0227(14) -0.0236(14) 0.0090(13)
C21 0.0378(19) 0.051(2) 0.094(3) -0.021(2) -0.0076(18) -0.0008(16)
C22 0.0415(19) 0.077(3) 0.113(3) -0.063(3) -0.030(2) 0.0085(18)
C23 0.0370(15) 0.0273(14) 0.0286(14) -0.0073(12) -0.0124(11) 0.0019(11)
C24 0.0344(14) 0.0272(14) 0.0253(13) -0.0037(11) -0.0099(11) -0.0019(11)
C25 0.0533(18) 0.0344(16) 0.0332(15) -0.0090(13) -0.0208(14) -0.0022(13)
C26 0.0522(18) 0.0375(17) 0.0304(15) -0.0055(13) -0.0186(13) 0.0018(14)
C27 0.0523(18) 0.0307(16) 0.0305(15) -0.0020(12) -0.0178(13) 0.0046(13)
C28 0.0402(15) 0.0254(14) 0.0267(13) -0.0043(11) -0.0099(12) 0.0029(11)
C29 0.082(3) 0.052(2) 0.0381(18) -0.0085(16) -0.0364(18) 0.0066(18)
C30 0.129(9) 0.057(8) 0.075(11) -0.027(4) -0.075(9) 0.016(8)
C31 0.091(4) 0.140(9) 0.030(3) -0.019(5) -0.020(3) -0.025(6)
C32 0.0650(17) 0.0650(16) 0.0632(16) -0.0183(8) -0.0238(9) 0.0052(7)
C31' 0.091(4) 0.140(9) 0.030(3) -0.019(5) -0.020(3) -0.025(6)
C30' 0.129(9) 0.057(8) 0.075(11) -0.027(4) -0.075(9) 0.016(8)
C32' 0.0650(17) 0.0650(16) 0.0632(16) -0.0183(8) -0.0238(9) 0.0052(7)
C33 0.0563(19) 0.0277(16) 0.0310(15) -0.0066(12) -0.0143(13) 0.0048(13)
C34 0.098(3) 0.040(2) 0.0369(18) -0.0137(15) -0.0131(18) 0.0143(19)
C35 0.072(3) 0.042(2) 0.079(3) -0.0128(19) -0.034(2) -0.0105(17)
C36 0.094(3) 0.0277(17) 0.0414(18) -0.0070(14) -0.0213(18) 0.0054(17)
C37 0.0407(15) 0.0233(14) 0.0274(13) -0.0040(11) -0.0168(12) -0.0030(11)
C38 0.0389(17) 0.0419(18) 0.0485(18) -0.0169(15) -0.0110(14) -0.0033(13)
C39 0.0458(19) 0.047(2) 0.057(2) -0.0112(17) -0.0152(16) -0.0193(15)
C40 0.071(2) 0.0313(17) 0.056(2) -0.0106(16) -0.0307(18) -0.0074(16)
C41 0.064(2) 0.0362(18) 0.0490(19) -0.0214(15) -0.0249(16) 0.0074(15)
C42 0.0439(17) 0.0365(17) 0.0337(15) -0.0142(13) -0.0126(13) -0.0001(13)
C43 0.040(2) 0.090(3) 0.115(4) -0.058(3) 0.008(2) -0.011(2)
C44 0.050(2) 0.078(3) 0.079(3) -0.051(2) 0.0047(19) -0.0091(19)

loop_
_atom_type_symbol
_atom_type_description
_atom_type_scat_dispersion_real
_atom_type_scat_dispersion_imag
_atom_type_scat_source
C C 0.0033 0.0016 'International Tables Vol C Tables 4.2.6.8 and 6.1.1.4'
H H 0.0000 0.0000 'International Tables Vol C Tables 4.2.6.8 and 6.1.1.4'
N N 0.0061 0.0033 'International Tables Vol C Tables 4.2.6.8 and 6.1.1.4'
O O 0.0106 0.0060 'International Tables Vol C Tables 4.2.6.8 and 6.1.1.4'
Cl Cl 0.1484 0.1585 'International Tables Vol C Tables 4.2.6.8 and 6.1.1.4'
Fe Fe 0.3463 0.8444 'International Tables Vol C Tables 4.2.6.8 and 6.1.1.4'

loop_
_geom_angle_atom_site_label_1
_geom_angle_atom_site_label_2
_geom_angle_atom_site_label_3
_geom_angle
_geom_angle_site_symmetry_1
_geom_angle_site_symmetry_3
O2 Fe1 O1 161.62(9) . .
O2 Fe1 N2 79.90(8) . .
O1 Fe1 N2 93.33(8) . .
O2 Fe1 N1 92.87(8) . .
O1 Fe1 N1 79.56(8) . .
N2 Fe1 N1 134.22(9) . .
O2 Fe1 Cl1 99.03(7) . .
O1 Fe1 Cl1 99.35(7) . .
N2 Fe1 Cl1 110.66(7) . .
N1 Fe1 Cl1 115.13(7) . .
C1 O1 Fe1 116.32(16) . .
C23 O2 Fe1 115.27(16) . .
C2 N1 C15 119.6(2) . .
C2 N1 Fe1 113.95(16) . .
C15 N1 Fe1 126.47(16) . .
C24 N2 C37 120.1(2) . .
C24 N2 Fe1 113.36(16) . .
C37 N2 Fe1 126.55(17) . .
O1 C1 C6 123.7(2) . .
O1 C1 C2 116.0(2) . .
C6 C1 C2 120.3(2) . .
N1 C2 C3 127.0(2) . .
N1 C2 C1 113.3(2) . .
C3 C2 C1 119.7(2) . .
C4 C3 C2 119.8(2) . .
C4 C3 H3A 120.1 . .
C2 C3 H3A 120.1 . .
C3 C4 C5 118.7(2) . .
C3 C4 C7 122.9(2) . .
C5 C4 C7 118.4(2) . .
C6 C5 C4 125.3(2) . .
C6 C5 H5A 117.3 . .
C4 C5 H5A 117.3 . .
C5 C6 C1 116.1(2) . .
C5 C6 C11 123.5(2) . .
C1 C6 C11 120.4(2) . .
C10 C7 C8 110.9(3) . .
C10 C7 C4 112.1(3) . .
C8 C7 C4 107.6(3) . .
C10 C7 C9 107.3(3) . .
C8 C7 C9 108.1(3) . .
C4 C7 C9 110.9(3) . .
C7 C8 H8A 109.5 . .
C7 C8 H8B 109.5 . .
H8A C8 H8B 109.5 . .
C7 C8 H8C 109.5 . .
H8A C8 H8C 109.5 . .
H8B C8 H8C 109.5 . .
C7 C9 H9A 109.5 . .
C7 C9 H9B 109.5 . .
H9A C9 H9B 109.5 . .
C7 C9 H9C 109.5 . .
H9A C9 H9C 109.5 . .
H9B C9 H9C 109.5 . .
C7 C10 H10A 109.5 . .
C7 C10 H10B 109.5 . .
H10A C10 H10B 109.5 . .
C7 C10 H10C 109.5 . .
H10A C10 H10C 109.5 . .
H10B C10 H10C 109.5 . .
C12 C11 C6 108.8(2) . .
C12 C11 C14 108.6(3) . .
C6 C11 C14 111.5(2) . .
C12 C11 C13 110.0(3) . .
C6 C11 C13 110.4(2) . .
C14 C11 C13 107.5(2) . .
C11 C12 H12A 109.5 . .
C11 C12 H12B 109.5 . .
H12A C12 H12B 109.5 . .
C11 C12 H12C 109.5 . .
H12A C12 H12C 109.5 . .
H12B C12 H12C 109.5 . .
C11 C13 H13A 109.5 . .
C11 C13 H13B 109.5 . .
H13A C13 H13B 109.5 . .
C11 C13 H13C 109.5 . .
H13A C13 H13C 109.5 . .
H13B C13 H13C 109.5 . .
C11 C14 H14A 109.5 . .
C11 C14 H14B 109.5 . .
H14A C14 H14B 109.5 . .
C11 C14 H14C 109.5 . .
H14A C14 H14C 109.5 . .
H14B C14 H14C 109.5 . .
C16 C15 C20 121.7(2) . .
C16 C15 N1 119.5(2) . .
C20 C15 N1 118.7(2) . .
C15 C16 C17 117.9(3) . .
C15 C16 C21 122.3(3) . .
C17 C16 C21 119.8(3) . .
C18 C17 C16 121.3(3) . .
C18 C17 H17A 119.4 . .
C16 C17 H17A 119.4 . .
C19 C18 C17 119.6(3) . .
C19 C18 H18A 120.2 . .
C17 C18 H18A 120.2 . .
C18 C19 C20 121.9(3) . .
C18 C19 H19A 119.0 . .
C20 C19 H19A 119.0 . .
C19 C20 C15 117.6(3) . .
C19 C20 C22 121.0(3) . .
C15 C20 C22 121.4(3) . .
C16 C21 H21A 109.5 . .
C16 C21 H21B 109.5 . .
H21A C21 H21B 109.5 . .
C16 C21 H21C 109.5 . .
H21A C21 H21C 109.5 . .
H21B C21 H21C 109.5 . .
C20 C22 H22A 109.5 . .
C20 C22 H22B 109.5 . .
H22A C22 H22B 109.5 . .
C20 C22 H22C 109.5 . .
H22A C22 H22C 109.5 . .
H22B C22 H22C 109.5 . .
O2 C23 C28 123.8(2) . .
O2 C23 C24 116.1(2) . .
C28 C23 C24 120.1(2) . .
N2 C24 C25 126.7(2) . .
N2 C24 C23 113.3(2) . .
C25 C24 C23 120.0(2) . .
C26 C25 C24 119.7(3) . .
C26 C25 H25A 120.2 . .
C24 C25 H25A 120.2 . .
C25 C26 C27 119.0(2) . .
C25 C26 C29 121.0(3) . .
C27 C26 C29 119.9(3) . .
C28 C27 C26 125.0(3) . .
C28 C27 H27A 117.5 . .
C26 C27 H27A 117.5 . .
C27 C28 C23 116.1(2) . .
C27 C28 C33 123.7(2) . .
C23 C28 C33 120.1(2) . .
C32 C29 C30 110.4(13) . .
C30' C29 C31' 119.9(12) . .
C32 C29 C26 115.0(4) . .
C30' C29 C26 113.1(17) . .
C30 C29 C26 109.1(14) . .
C31' C29 C26 105.4(4) . .
C32 C29 C31 110.7(5) . .
C30 C29 C31 104.5(8) . .
C26 C29 C31 106.5(4) . .
C30' C29 C32' 102.7(14) . .
C31' C29 C32' 105.2(6) . .
C26 C29 C32' 110.0(4) . .
C29 C30 H30A 109.5 . .
C29 C30 H30B 109.5 . .
H30A C30 H30B 109.5 . .
C29 C30 H30C 109.5 . .
H30A C30 H30C 109.5 . .
H30B C30 H30C 109.5 . .
C29 C31 H31A 109.5 . .
C29 C31 H31B 109.5 . .
H31A C31 H31B 109.5 . .
C29 C31 H31C 109.5 . .
H31A C31 H31C 109.5 . .
H31B C31 H31C 109.5 . .
C29 C32 H32A 109.5 . .
C29 C32 H32B 109.5 . .
H32A C32 H32B 109.5 . .
C29 C32 H32C 109.5 . .
H32A C32 H32C 109.5 . .
H32B C32 H32C 109.5 . .
C29 C31' H31D 109.5 . .
C29 C31' H31E 109.5 . .
H31D C31' H31E 109.5 . .
C29 C31' H31F 109.5 . .
H31D C31' H31F 109.5 . .
H31E C31' H31F 109.5 . .
C29 C30' H30D 109.5 . .
C29 C30' H30E 109.5 . .
H30D C30' H30E 109.5 . .
C29 C30' H30F 109.5 . .
H30D C30' H30F 109.5 . .
H30E C30' H30F 109.5 . .
C29 C32' H32D 109.5 . .
C29 C32' H32E 109.5 . .
H32D C32' H32E 109.5 . .
C29 C32' H32F 109.5 . .
H32D C32' H32F 109.5 . .
H32E C32' H32F 109.5 . .
C36 C33 C28 111.9(2) . .
C36 C33 C35 108.4(3) . .
C28 C33 C35 109.4(2) . .
C36 C33 C34 107.5(3) . .
C28 C33 C34 109.6(3) . .
C35 C33 C34 110.0(3) . .
C33 C34 H34A 109.5 . .
C33 C34 H34B 109.5 . .
H34A C34 H34B 109.5 . .
C33 C34 H34C 109.5 . .
H34A C34 H34C 109.5 . .
H34B C34 H34C 109.5 . .
C33 C35 H35A 109.5 . .
C33 C35 H35B 109.5 . .
H35A C35 H35B 109.5 . .
C33 C35 H35C 109.5 . .
H35A C35 H35C 109.5 . .
H35B C35 H35C 109.5 . .
C33 C36 H36A 109.5 . .
C33 C36 H36B 109.5 . .
H36A C36 H36B 109.5 . .
C33 C36 H36C 109.5 . .
H36A C36 H36C 109.5 . .
H36B C36 H36C 109.5 . .
C38 C37 C42 121.4(2) . .
C38 C37 N2 118.6(2) . .
C42 C37 N2 119.8(2) . .
C39 C38 C37 118.0(3) . .
C39 C38 C43 121.2(3) . .
C37 C38 C43 120.8(3) . .
C40 C39 C38 121.5(3) . .
C40 C39 H39A 119.3 . .
C38 C39 H39A 119.3 . .
C39 C40 C41 119.7(3) . .
C39 C40 H40A 120.1 . .
C41 C40 H40A 120.1 . .
C40 C41 C42 121.4(3) . .
C40 C41 H41A 119.3 . .
C42 C41 H41A 119.3 . .
C41 C42 C37 118.0(3) . .
C41 C42 C44 120.9(3) . .
C37 C42 C44 121.1(3) . .
C38 C43 H43A 109.5 . .
C38 C43 H43B 109.5 . .
H43A C43 H43B 109.5 . .
C38 C43 H43C 109.5 . .
H43A C43 H43C 109.5 . .
H43B C43 H43C 109.5 . .
C42 C44 H44A 109.5 . .
C42 C44 H44B 109.5 . .
H44A C44 H44B 109.5 . .
C42 C44 H44C 109.5 . .
H44A C44 H44C 109.5 . .
H44B C44 H44C 109.5 . .

loop_
_geom_bond_atom_site_label_1
_geom_bond_atom_site_label_2
_geom_bond_distance
_geom_bond_site_symmetry_2
Fe1 O2 1.9549(19) .
Fe1 O1 1.9553(19) .
Fe1 N2 2.009(2) .
Fe1 N1 2.018(2) .
Fe1 Cl1 2.2304(9) .
O1 C1 1.288(3) .
O2 C23 1.289(3) .
N1 C2 1.333(3) .
N1 C15 1.444(3) .
N2 C24 1.338(3) .
N2 C37 1.433(3) .
C1 C6 1.421(4) .
C1 C2 1.451(3) .
C2 C3 1.418(3) .
C3 C4 1.364(4) .
C3 H3A 0.9400 .
C4 C5 1.424(4) .
C4 C7 1.532(4) .
C5 C6 1.368(3) .
C5 H5A 0.9400 .
C6 C11 1.527(4) .
C7 C10 1.511(4) .
C7 C8 1.529(5) .
C7 C9 1.538(5) .
C8 H8A 0.9700 .
C8 H8B 0.9700 .
C8 H8C 0.9700 .
C9 H9A 0.9700 .
C9 H9B 0.9700 .
C9 H9C 0.9700 .
C10 H10A 0.9700 .
C10 H10B 0.9700 .
C10 H10C 0.9700 .
C11 C12 1.524(4) .
C11 C14 1.528(4) .
C11 C13 1.537(4) .
C12 H12A 0.9700 .
C12 H12B 0.9700 .
C12 H12C 0.9700 .
C13 H13A 0.9700 .
C13 H13B 0.9700 .
C13 H13C 0.9700 .
C14 H14A 0.9700 .
C14 H14B 0.9700 .
C14 H14C 0.9700 .
C15 C16 1.388(4) .
C15 C20 1.393(4) .
C16 C17 1.390(4) .
C16 C21 1.498(4) .
C17 C18 1.369(4) .
C17 H17A 0.9400 .
C18 C19 1.364(4) .
C18 H18A 0.9400 .
C19 C20 1.384(4) .
C19 H19A 0.9400 .
C20 C22 1.494(4) .
C21 H21A 0.9700 .
C21 H21B 0.9700 .
C21 H21C 0.9700 .
C22 H22A 0.9700 .
C22 H22B 0.9700 .
C22 H22C 0.9700 .
C23 C28 1.421(4) .
C23 C24 1.446(4) .
C24 C25 1.416(4) .
C25 C26 1.358(4) .
C25 H25A 0.9400 .
C26 C27 1.424(4) .
C26 C29 1.543(4) .
C27 C28 1.368(4) .
C27 H27A 0.9400 .
C28 C33 1.522(4) .
C29 C32 1.489(6) .
C29 C30' 1.523(9) .
C29 C30 1.524(8) .
C29 C31' 1.538(8) .
C29 C31 1.553(7) .
C29 C32' 1.597(7) .
C30 H30A 0.9700 .
C30 H30B 0.9700 .
C30 H30C 0.9700 .
C31 H31A 0.9700 .
C31 H31B 0.9700 .
C31 H31C 0.9700 .
C32 H32A 0.9700 .
C32 H32B 0.9700 .
C32 H32C 0.9700 .
C31' H31D 0.9700 .
C31' H31E 0.9700 .
C31' H31F 0.9700 .
C30' H30D 0.9700 .
C30' H30E 0.9700 .
C30' H30F 0.9700 .
C32' H32D 0.9700 .
C32' H32E 0.9700 .
C32' H32F 0.9700 .
C33 C36 1.520(4) .
C33 C35 1.537(5) .
C33 C34 1.537(4) .
C34 H34A 0.9700 .
C34 H34B 0.9700 .
C34 H34C 0.9700 .
C35 H35A 0.9700 .
C35 H35B 0.9700 .
C35 H35C 0.9700 .
C36 H36A 0.9700 .
C36 H36B 0.9700 .
C36 H36C 0.9700 .
C37 C38 1.389(4) .
C37 C42 1.389(4) .
C38 C39 1.387(4) .
C38 C43 1.494(5) .
C39 C40 1.360(5) .
C39 H39A 0.9400 .
C40 C41 1.370(5) .
C40 H40A 0.9400 .
C41 C42 1.383(4) .
C41 H41A 0.9400 .
C42 C44 1.500(4) .
C43 H43A 0.9700 .
C43 H43B 0.9700 .
C43 H43C 0.9700 .
C44 H44A 0.9700 .
C44 H44B 0.9700 .
C44 H44C 0.9700 .
